data_7056617
loop_
_publ_author_name
'Yousaf, Muhammad'
'Yutronkie, Nathan J.'
'Casta\~neda, Ra\'ul'
'Klein, Jacob A.'
'Brusso, Jaclyn'

_publ_section_title
;
 Boratriazines: inducing luminescence through boron incorporation into a
 terpy-type framework
;
_journal_name_full 'New J. Chem.'
_journal_paper_doi 10.1039/C7NJ02462B
_journal_year 2017
_chemical_formula_moiety 'C H2 Cl2, C10 H8 B F2 N7'
_chemical_formula_sum 'C11 H10 B Cl2 F2 N7'
_chemical_formula_weight 359.97
_chemical_name_systematic 2,2-difluoro-4,6-bis(2-pyrimidyl)-1,3-dihydro-1,3,5,2-triazaborinine
_space_group_crystal_system orthorhombic
_space_group_IT_number 61
_space_group_name_Hall '-P 2ac 2ab'
_space_group_name_H-M_alt 'P b c a'
_symmetry_space_group_name_Hall '-P 2ac 2ab'
_symmetry_space_group_name_H-M 'P b c a'
_atom_sites_solution_hydrogens mixed
_atom_sites_solution_primary dual
_audit_creation_date 2017-07-02
_audit_creation_method
;
Olex2 1.2
(compiled 2017.03.28 svn.r3405 for OlexSys, GUI svn.r5337)
;
_audit_update_record
;
2017-07-06 deposited with the CCDC.
2017-09-06 downloaded from the CCDC.
;
_cell_angle_alpha 90
_cell_angle_beta 90
_cell_angle_gamma 90
_cell_formula_units_Z 8
_cell_length_a 9.7915(7)
_cell_length_b 10.7841(8)
_cell_length_c 28.665(2)
_cell_measurement_reflns_used 2945
_cell_measurement_temperature 200.0
_cell_measurement_theta_max 23.87
_cell_measurement_theta_min 2.52
_cell_volume 3026.8(4)
_computing_cell_refinement 'SAINT v8.34A (Bruker, 2013)'
_computing_data_reduction 'SAINT v8.34A (Bruker, 2013)'
_computing_molecular_graphics 'Olex2 (Dolomanov et al., 2009)'
_computing_publication_material 'Olex2 (Dolomanov et al., 2009)'
_computing_structure_refinement 'ShelXL (Sheldrick, 2015)'
_computing_structure_solution 'ShelXT (Sheldrick, 2015)'
_diffrn_ambient_temperature 200.0
_diffrn_measured_fraction_theta_full 0.981
_diffrn_measured_fraction_theta_max 0.979
_diffrn_measurement_device_type 'Bruker APEX-II CCD'
_diffrn_measurement_method '\f and \w scans'
_diffrn_radiation_type MoK\a
_diffrn_radiation_wavelength 0.71073
_diffrn_reflns_av_R_equivalents 0.0608
_diffrn_reflns_av_unetI/netI 0.0687
_diffrn_reflns_Laue_measured_fraction_full 0.981
_diffrn_reflns_Laue_measured_fraction_max 0.979
_diffrn_reflns_limit_h_max 12
_diffrn_reflns_limit_h_min -10
_diffrn_reflns_limit_k_max 7
_diffrn_reflns_limit_k_min -13
_diffrn_reflns_limit_l_max 35
_diffrn_reflns_limit_l_min -33
_diffrn_reflns_number 13127
_diffrn_reflns_point_group_measured_fraction_full 0.981
_diffrn_reflns_point_group_measured_fraction_max 0.979
_diffrn_reflns_theta_full 25.242
_diffrn_reflns_theta_max 25.999
_diffrn_reflns_theta_min 2.519
_diffrn_standards_number 0
_exptl_absorpt_coefficient_mu 0.459
_exptl_absorpt_correction_T_max 0.7454
_exptl_absorpt_correction_T_min 0.5618
_exptl_absorpt_correction_type multi-scan
_exptl_absorpt_process_details
'SADABS-2014/5 (Bruker,2014/5) was used for absorption correction. wR2(int) was 0.0980 before and 0.0614 after correction. The Ratio of minimum to maximum transmission is 0.7537. The \l/2 correction factor is Not present.'
_exptl_crystal_colour 'clear light colourless'
_exptl_crystal_colour_lustre clear
_exptl_crystal_colour_modifier light
_exptl_crystal_colour_primary colourless
_exptl_crystal_density_diffrn 1.580
_exptl_crystal_description plate
_exptl_crystal_F_000 1456
_exptl_crystal_preparation ', Luminescent'
_exptl_crystal_size_max 0.5
_exptl_crystal_size_mid 0.2
_exptl_crystal_size_min 0.05
_refine_diff_density_max 0.289
_refine_diff_density_min -0.459
_refine_diff_density_rms 0.073
_refine_ls_extinction_method none
_refine_ls_goodness_of_fit_ref 1.060
_refine_ls_hydrogen_treatment mixed
_refine_ls_matrix_type full
_refine_ls_number_parameters 215
_refine_ls_number_reflns 2913
_refine_ls_number_restraints 7
_refine_ls_restrained_S_all 1.070
_refine_ls_R_factor_all 0.1228
_refine_ls_R_factor_gt 0.0692
_refine_ls_shift/su_max 0.000
_refine_ls_shift/su_mean 0.000
_refine_ls_structure_factor_coef Fsqd
_refine_ls_weighting_details 'w=1/[\s^2^(Fo^2^)+(0.0831P)^2^+3.4864P] where P=(Fo^2^+2Fc^2^)/3'
_refine_ls_weighting_scheme calc
_refine_ls_wR_factor_gt 0.1794
_refine_ls_wR_factor_ref 0.1955
_reflns_Friedel_coverage 0.000
_reflns_number_gt 1709
_reflns_number_total 2913
_reflns_threshold_expression 'I > 2\s(I)'
_cod_data_source_file c7nj02462b2.cif
_cod_data_source_block F2PmBTA
_cod_original_cell_volume 3026.9(4)
_cod_database_code 7056617
_shelx_shelxl_version_number 2016/6
_shelx_space_group_comment
;
The symmetry employed for this shelxl refinement is uniquely defined
by the following loop, which should always be used as a source of
symmetry information in preference to the above space-group names.
They are only intended as comments.
;
_olex2_refinement_description
;
1. Fixed Uiso
 At 1.2 times of:
  All C(H) groups, All C(H,H,H,H) groups
 At 1.5 times of:
  All N(H) groups
2. Restrained distances
 Cl1A-C11 \\sim Cl2-C11 \\sim Cl2A-C11 \\sim Cl1-C11
 with sigma of 0.02
 N5-H5 \\sim N3-H3
 with sigma of 0.02
3. Uiso/Uaniso restraints and constraints
Uanis(Cl2) = Uanis(Cl2A) = Uanis(Cl1A) = Uanis(Cl1)
4. Others
 Sof(H11C)=Sof(H11D)=Sof(Cl2A)=Sof(Cl1A)=1-FVAR(1)
 Sof(Cl1)=Sof(Cl2)=Sof(H11A)=Sof(H11B)=FVAR(1)
5.a Secondary CH2 refined with riding coordinates:
 C11(H11A,H11B), C11(H11C,H11D)
5.b Aromatic/amide H refined with riding coordinates:
 C10(H10), C9(H9), C2(H2), C8(H8), C3(H3A), C1(H1)
;
_olex2_submission_special_instructions 'No special instructions were received'

loop_
_space_group_symop_operation_xyz
'x, y, z'
'-x+1/2, -y, z+1/2'
'x+1/2, -y+1/2, -z'
'-x, y+1/2, -z+1/2'
'-x, -y, -z'
'x-1/2, y, -z-1/2'
'-x-1/2, y-1/2, z'
'x, -y-1/2, z-1/2'

loop_
_atom_site_label
_atom_site_type_symbol
_atom_site_fract_x
_atom_site_fract_y
_atom_site_fract_z
_atom_site_U_iso_or_equiv
_atom_site_adp_type
_atom_site_occupancy
_atom_site_site_symmetry_order
_atom_site_calc_flag
_atom_site_refinement_flags_posn
_atom_site_refinement_flags_occupancy
_atom_site_disorder_assembly
_atom_site_disorder_group
Cl1 Cl 0.8961(4) 0.5709(4) 0.42130(15) 0.0563(6) Uani 0.713(8) 1 d D P A 1
Cl2 Cl 0.6988(4) 0.4052(4) 0.46507(9) 0.0563(6) Uani 0.713(8) 1 d D P A 1
F1 F 0.8579(3) 0.5527(3) 0.73894(9) 0.0475(7) Uani 1 1 d . . . .
F2 F 0.9063(2) 0.6802(3) 0.67918(9) 0.0498(8) Uani 1 1 d . . . .
N7 N 0.4559(4) 0.8047(4) 0.70202(13) 0.0414(10) Uani 1 1 d . . . .
N3 N 0.7935(4) 0.4889(4) 0.66206(12) 0.0393(10) Uani 1 1 d D . . .
H3 H 0.857(5) 0.440(5) 0.6532(17) 0.059 Uiso 1 1 d DR . . .
C4 C 0.6824(4) 0.3582(4) 0.60505(14) 0.0365(11) Uani 1 1 d . . . .
N5 N 0.6716(3) 0.6534(4) 0.69942(12) 0.0347(9) Uani 1 1 d D . . .
H5 H 0.658(5) 0.721(4) 0.7149(15) 0.052 Uiso 1 1 d DR . . .
N1 N 0.8054(4) 0.3087(4) 0.59819(13) 0.0431(10) Uani 1 1 d . . . .
N4 N 0.5619(3) 0.5262(3) 0.64467(11) 0.0323(9) Uani 1 1 d . . . .
N2 N 0.5664(4) 0.3250(4) 0.58534(13) 0.0435(10) Uani 1 1 d . . . .
N6 N 0.3254(3) 0.6564(4) 0.65961(12) 0.0371(9) Uani 1 1 d . . . .
C11 C 0.7211(5) 0.5317(5) 0.42547(17) 0.0538(14) Uani 1 1 d D . . .
H11A H 0.686055 0.508309 0.394303 0.065 Uiso 0.713(8) 1 calc R P A 1
H11B H 0.668584 0.604364 0.436578 0.065 Uiso 0.713(8) 1 calc R P A 1
H11C H 0.681571 0.502767 0.395616 0.065 Uiso 0.287(8) 1 calc R P A 2
H11D H 0.686585 0.616820 0.430780 0.065 Uiso 0.287(8) 1 calc R P A 2
C6 C 0.5647(4) 0.6204(4) 0.67408(14) 0.0312(10) Uani 1 1 d . . . .
C10 C 0.3438(5) 0.8740(5) 0.70752(17) 0.0465(12) Uani 1 1 d . . . .
H10 H 0.350537 0.950379 0.723899 0.056 Uiso 1 1 calc R . . .
C5 C 0.6800(4) 0.4634(4) 0.63947(14) 0.0311(10) Uani 1 1 d . . . .
C7 C 0.4395(4) 0.6993(4) 0.67897(14) 0.0317(10) Uani 1 1 d . . . .
C9 C 0.2191(5) 0.8379(5) 0.69013(17) 0.0485(13) Uani 1 1 d . . . .
H9 H 0.139375 0.886356 0.694929 0.058 Uiso 1 1 calc R . . .
B1 B 0.8138(5) 0.5949(5) 0.69585(18) 0.0372(12) Uani 1 1 d . . . .
C2 C 0.6945(6) 0.1686(5) 0.54734(16) 0.0510(14) Uani 1 1 d . . . .
H2 H 0.697347 0.099175 0.526973 0.061 Uiso 1 1 calc R . . .
C8 C 0.2149(5) 0.7290(5) 0.66560(17) 0.0466(13) Uani 1 1 d . . . .
H8 H 0.130552 0.703703 0.652260 0.056 Uiso 1 1 calc R . . .
C3 C 0.5760(5) 0.2278(5) 0.55677(17) 0.0491(13) Uani 1 1 d . . . .
H3A H 0.494975 0.198441 0.542237 0.059 Uiso 1 1 calc R . . .
C1 C 0.8109(5) 0.2130(5) 0.56840(16) 0.0482(13) Uani 1 1 d . . . .
H1 H 0.896386 0.175227 0.561752 0.058 Uiso 1 1 calc R . . .
Cl2A Cl 0.6565(9) 0.4401(8) 0.4686(2) 0.0563(6) Uani 0.287(8) 1 d D P A 2
Cl1A Cl 0.8926(11) 0.5417(10) 0.4181(4) 0.0563(6) Uani 0.287(8) 1 d D P A 2

loop_
_atom_site_aniso_label
_atom_site_aniso_U_11
_atom_site_aniso_U_22
_atom_site_aniso_U_33
_atom_site_aniso_U_23
_atom_site_aniso_U_13
_atom_site_aniso_U_12
Cl1 0.0407(7) 0.0608(18) 0.0675(8) 0.0030(9) 0.0003(6) -0.0042(9)
Cl2 0.0407(7) 0.0608(18) 0.0675(8) 0.0030(9) 0.0003(6) -0.0042(9)
F1 0.0438(16) 0.054(2) 0.0448(15) 0.0025(12) -0.0096(12) 0.0031(13)
F2 0.0267(14) 0.056(2) 0.0667(17) 0.0089(14) 0.0034(12) -0.0075(13)
N7 0.029(2) 0.039(3) 0.056(2) -0.0067(19) 0.0043(17) 0.0031(18)
N3 0.019(2) 0.057(3) 0.042(2) -0.0032(19) -0.0013(15) 0.0097(18)
C4 0.036(3) 0.040(3) 0.033(2) 0.004(2) 0.0023(19) 0.004(2)
N5 0.0191(19) 0.041(3) 0.044(2) -0.0011(17) -0.0020(15) 0.0003(16)
N1 0.038(2) 0.046(3) 0.045(2) -0.0013(19) 0.0079(17) 0.0142(19)
N4 0.0206(18) 0.035(2) 0.041(2) -0.0026(17) 0.0013(14) 0.0001(15)
N2 0.039(2) 0.047(3) 0.045(2) -0.0045(19) -0.0084(17) 0.0002(19)
N6 0.0220(19) 0.045(3) 0.044(2) 0.0056(17) -0.0013(15) 0.0037(16)
C11 0.041(3) 0.065(4) 0.056(3) 0.001(3) -0.013(2) -0.009(3)
C6 0.019(2) 0.033(3) 0.041(2) 0.004(2) 0.0032(17) -0.0019(18)
C10 0.036(3) 0.031(3) 0.072(3) -0.004(2) 0.007(2) 0.008(2)
C5 0.024(2) 0.029(3) 0.041(2) 0.0019(18) -0.0008(18) -0.0014(18)
C7 0.023(2) 0.037(3) 0.035(2) 0.0031(19) 0.0012(17) 0.0031(19)
C9 0.028(3) 0.055(4) 0.063(3) 0.005(3) 0.007(2) 0.009(2)
B1 0.021(3) 0.042(3) 0.048(3) -0.002(2) 0.000(2) 0.003(2)
C2 0.074(4) 0.036(3) 0.043(3) -0.008(2) 0.005(3) 0.003(3)
C8 0.021(2) 0.062(4) 0.057(3) 0.006(3) -0.001(2) 0.004(2)
C3 0.051(3) 0.040(3) 0.056(3) -0.008(2) -0.007(2) -0.003(2)
C1 0.050(3) 0.049(4) 0.045(3) 0.000(2) 0.009(2) 0.016(3)
Cl2A 0.0407(7) 0.0608(18) 0.0675(8) 0.0030(9) 0.0003(6) -0.0042(9)
Cl1A 0.0407(7) 0.0608(18) 0.0675(8) 0.0030(9) 0.0003(6) -0.0042(9)

loop_
_atom_type_symbol
_atom_type_description
_atom_type_scat_dispersion_real
_atom_type_scat_dispersion_imag
_atom_type_scat_source
C C 0.0033 0.0016 'International Tables Vol C Tables 4.2.6.8 and 6.1.1.4'
H H 0.0000 0.0000 'International Tables Vol C Tables 4.2.6.8 and 6.1.1.4'
B B 0.0013 0.0007 'International Tables Vol C Tables 4.2.6.8 and 6.1.1.4'
Cl Cl 0.1484 0.1585 'International Tables Vol C Tables 4.2.6.8 and 6.1.1.4'
F F 0.0171 0.0103 'International Tables Vol C Tables 4.2.6.8 and 6.1.1.4'
N N 0.0061 0.0033 'International Tables Vol C Tables 4.2.6.8 and 6.1.1.4'

loop_
_geom_angle_atom_site_label_1
_geom_angle_atom_site_label_2
_geom_angle_atom_site_label_3
_geom_angle
C7 N7 C10 116.1(4)
C5 N3 B1 125.8(4)
N1 C4 C5 114.4(4)
N2 C4 N1 127.4(4)
N2 C4 C5 118.2(4)
C6 N5 B1 124.9(4)
C4 N1 C1 116.1(4)
C6 N4 C5 116.0(3)
C4 N2 C3 114.6(4)
C7 N6 C8 114.8(4)
Cl1 C11 Cl2 110.1(3)
Cl1A C11 Cl2A 119.7(6)
N5 C6 C7 116.3(4)
N4 C6 N5 125.0(4)
N4 C6 C7 118.7(4)
N7 C10 C9 121.8(5)
N3 C5 C4 117.9(4)
N3 C5 N4 124.4(4)
N4 C5 C4 117.7(4)
N7 C7 N6 127.5(4)
N7 C7 C6 115.8(4)
N6 C7 C6 116.7(4)
C8 C9 C10 117.2(4)
F1 B1 N3 111.3(4)
F1 B1 N5 111.0(4)
F2 B1 F1 108.9(4)
F2 B1 N3 111.7(4)
F2 B1 N5 110.3(4)
N3 B1 N5 103.6(4)
C3 C2 C1 117.4(5)
N6 C8 C9 122.7(4)
N2 C3 C2 123.6(5)
N1 C1 C2 120.9(5)

loop_
_geom_bond_atom_site_label_1
_geom_bond_atom_site_label_2
_geom_bond_distance
Cl1 C11 1.769(6)
Cl2 C11 1.788(6)
F1 B1 1.385(6)
F2 B1 1.376(6)
N7 C10 1.337(6)
N7 C7 1.325(6)
N3 C5 1.315(5)
N3 B1 1.511(7)
C4 N1 1.332(5)
C4 N2 1.318(5)
C4 C5 1.504(6)
N5 C6 1.323(5)
N5 B1 1.532(6)
N1 C1 1.341(6)
N4 C6 1.321(5)
N4 C5 1.348(5)
N2 C3 1.334(6)
N6 C7 1.331(5)
N6 C8 1.347(6)
C11 Cl2A 1.705(7)
C11 Cl1A 1.695(11)
C6 C7 1.499(6)
C10 C9 1.375(7)
C9 C8 1.369(7)
C2 C3 1.352(7)
C2 C1 1.375(7)
